data_2243275
loop_
_publ_author_name
'Safyanova, Inna S.'
'Bondar, Oksana A.'
'Pavlishchuk, Anna V.'
'Omelchenko, Iryna V.'
'Iskenderov, Turganbay S.'
'Kalibabchuk, Valentina A.'

_publ_section_title
;
 Crystal structure of
 poly[(\m~3~-4-amino-1,2,5-oxadiazole-3-hydroxamato)thallium(I)]
;
_journal_coeditor_code WM5530
_journal_issue 3
_journal_name_full 'Acta Crystallographica Section E'
_journal_page_first 328
_journal_page_last 331
_journal_paper_doi 10.1107/S2056989020001577
_journal_volume 76
_journal_year 2020
_chemical_formula_iupac '[Tl (C3 H3 N4 O3)]'
_chemical_formula_moiety 'C3 H3 N4 O3 Tl'
_chemical_formula_sum 'C3 H3 N4 O3 Tl'
_chemical_formula_weight 347.46
_chemical_name_systematic
;
Poly[(\m~3~-4-amino-1,2,5-oxadiazole-3-hydroxamato)thallium(I)]
;
_space_group_crystal_system monoclinic
_space_group_IT_number 14
_space_group_name_Hall '-P 2ybc'
_space_group_name_H-M_alt 'P 1 21/c 1'
_atom_sites_solution_hydrogens difmap
_audit_creation_method SHELXL-2018/1
_cell_angle_alpha 90
_cell_angle_beta 95.808(4)
_cell_angle_gamma 90
_cell_formula_units_Z 4
_cell_length_a 10.0731(4)
_cell_length_b 3.74576(18)
_cell_length_c 16.9805(6)
_cell_measurement_reflns_used 216
_cell_measurement_temperature 298(2)
_cell_measurement_theta_max 22.2550
_cell_measurement_theta_min 4.3460
_cell_volume 637.41(5)
_computing_cell_refinement
;
CrysAlis PRO (Agilent, 2012)
;
_computing_data_collection
;
CrysAlis PRO (Agilent, 2012)
;
_computing_data_reduction
;
CrysAlis PRO (Agilent, 2012)
;
_computing_molecular_graphics
;
<i>OLEX2</i> (Dolomanov <i>et al.</i>,  2009)
;
_computing_publication_material
;
<i>OLEX2</i> (Dolomanov <i>et al.</i>,  2009)
;
_computing_structure_refinement
;
<i>olex2.refine</i> (Bourhis <i>et al.</i>,  2015)
;
_computing_structure_solution
;
SHELXT (Sheldrick, 2015)
;
_diffrn_ambient_temperature 298(2)
_diffrn_measured_fraction_theta_full 0.993
_diffrn_measured_fraction_theta_max 0.994
_diffrn_measurement_device_type 'Agilent Xcalibur Sapphire3 CCD'
_diffrn_measurement_method '\w scans'
_diffrn_radiation_type MoK\a
_diffrn_radiation_wavelength 0.71073
_diffrn_reflns_av_R_equivalents 0.0561
_diffrn_reflns_av_unetI/netI 0.0572
_diffrn_reflns_limit_h_max 13
_diffrn_reflns_limit_h_min -13
_diffrn_reflns_limit_k_max 4
_diffrn_reflns_limit_k_min -4
_diffrn_reflns_limit_l_max 19
_diffrn_reflns_limit_l_min -22
_diffrn_reflns_number 4634
_diffrn_reflns_theta_full 25.242
_diffrn_reflns_theta_max 27.496
_diffrn_reflns_theta_min 2.993
_exptl_absorpt_coefficient_mu 25.297
_exptl_absorpt_correction_T_max 1.00000
_exptl_absorpt_correction_T_min 0.23088
_exptl_absorpt_correction_type multi-scan
_exptl_absorpt_process_details
;
(<i>CrysAlis PRO</i>; Agilent, 2012)
;
_exptl_crystal_colour 'clear colourless'
_exptl_crystal_density_diffrn 3.610
_exptl_crystal_description block
_exptl_crystal_F_000 612
_exptl_crystal_size_max 0.2
_exptl_crystal_size_mid 0.2
_exptl_crystal_size_min 0.2
_refine_diff_density_max 6.168
_refine_diff_density_min -2.231
_refine_ls_extinction_method none
_refine_ls_goodness_of_fit_ref 1.070
_refine_ls_hydrogen_treatment constr
_refine_ls_matrix_type full
_refine_ls_number_parameters 100
_refine_ls_number_reflns 1452
_refine_ls_number_restraints 0
_refine_ls_restrained_S_all 1.070
_refine_ls_R_factor_all 0.0501
_refine_ls_R_factor_gt 0.0450
_refine_ls_shift/su_max 0.001
_refine_ls_shift/su_mean 0.000
_refine_ls_structure_factor_coef Fsqd
_refine_ls_weighting_details 'w=1/[\s^2^(Fo^2^)+(0.0629P)^2^] where P=(Fo^2^+2Fc^2^)/3'
_refine_ls_weighting_scheme calc
_refine_ls_wR_factor_gt 0.1053
_refine_ls_wR_factor_ref 0.1105
_reflns_number_gt 1320
_reflns_number_total 1452
_reflns_threshold_expression 'I > 2\s(I)'
_cod_data_source_file wm5530sup1.cif
_cod_data_source_block I
_cod_original_sg_symbol_H-M 'P 21/c'
_cod_database_code 2243275
_shelx_space_group_comment
;
The symmetry employed for this shelxl refinement is uniquely defined
by the following loop, which should always be used as a source of
symmetry information in preference to the above space-group names.
They are only intended as comments.
;

loop_
_space_group_symop_operation_xyz
'x, y, z'
'-x, y+1/2, -z+1/2'
'-x, -y, -z'
'x, -y-1/2, z-1/2'

loop_
_atom_site_type_symbol
_atom_site_label
_atom_site_fract_x
_atom_site_fract_y
_atom_site_fract_z
_atom_site_U_iso_or_equiv
_atom_site_adp_type
_atom_site_calc_flag
_atom_site_occupancy
Tl Tl1 0.05880(4) 0.45183(11) 0.86058(2) 0.03141(19) Uani d 1
O O2 0.1164(7) 0.4279(17) 0.7187(4) 0.0298(15) Uani d 1
O O1 0.2851(8) 0.0779(19) 0.8210(4) 0.0339(17) Uani d 1
O O3 0.2375(8) 0.4924(18) 0.4946(5) 0.0339(17) Uani d 1
N N2 0.1809(10) 0.510(2) 0.5642(6) 0.0299(19) Uani d 1
N N1 0.3245(8) 0.148(2) 0.7450(4) 0.0301(17) Uani d 1
C C1 0.2298(9) 0.319(2) 0.7013(5) 0.0257(18) Uani d 1
N N4 0.4966(9) 0.110(2) 0.6207(5) 0.0339(19) Uani d 1
H H4A 0.528766 -0.041040 0.583376 0.041 Uiso d 1
H H4B 0.482666 0.024160 0.675476 0.041 Uiso d 1
N N3 0.3648(8) 0.328(2) 0.5070(4) 0.0332(18) Uani d 1
C C2 0.2653(9) 0.367(3) 0.6185(5) 0.0267(18) Uani d 1
C C3 0.3828(9) 0.254(2) 0.5839(5) 0.0243(17) Uani d 1

loop_
_atom_site_aniso_label
_atom_site_aniso_U_11
_atom_site_aniso_U_22
_atom_site_aniso_U_33
_atom_site_aniso_U_12
_atom_site_aniso_U_13
_atom_site_aniso_U_23
Tl1 0.0281(3) 0.0419(3) 0.0240(3) 0.00530(14) 0.00185(18) -0.00084(13)
O2 0.019(3) 0.047(4) 0.024(3) 0.002(3) 0.004(3) -0.002(3)
O1 0.026(4) 0.053(4) 0.023(4) 0.001(3) 0.004(3) 0.006(3)
O3 0.030(4) 0.049(4) 0.023(4) 0.001(3) 0.002(3) 0.003(3)
N2 0.028(5) 0.040(4) 0.022(4) 0.004(3) 0.003(4) 0.003(3)
N1 0.027(4) 0.041(4) 0.023(4) 0.005(4) 0.005(3) 0.002(3)
C1 0.032(5) 0.024(4) 0.022(4) -0.002(4) 0.003(4) -0.004(3)
N4 0.031(5) 0.044(5) 0.029(4) 0.008(4) 0.011(4) -0.001(4)
N3 0.028(4) 0.042(5) 0.028(4) 0.009(4) 0.000(3) 0.002(4)
C2 0.020(4) 0.029(4) 0.030(5) -0.002(4) -0.001(4) -0.005(4)
C3 0.023(4) 0.030(4) 0.020(4) -0.004(3) 0.000(3) -0.006(3)

loop_
_atom_type_symbol
_atom_type_description
_atom_type_scat_dispersion_real
_atom_type_scat_dispersion_imag
_atom_type_scat_source
C C 0.0033 0.0016 'International Tables Vol C Tables 4.2.6.8 and 6.1.1.4'
H H 0.0000 0.0000 'International Tables Vol C Tables 4.2.6.8 and 6.1.1.4'
N N 0.0061 0.0033 'International Tables Vol C Tables 4.2.6.8 and 6.1.1.4'
O O 0.0106 0.0060 'International Tables Vol C Tables 4.2.6.8 and 6.1.1.4'
Tl Tl -2.8358 9.6688 'International Tables Vol C Tables 4.2.6.8 and 6.1.1.4'

loop_
_geom_angle_atom_site_label_1
_geom_angle_atom_site_label_2
_geom_angle_atom_site_label_3
_geom_angle_site_symmetry_1
_geom_angle_site_symmetry_3
_geom_angle
_geom_angle_publ_flag
O2 Tl1 O2 . 2_556 75.9(2) ?
O2 Tl1 O1 . . 59.1(2) ?
O2 Tl1 O1 2_556 . 134.3(2) ?
O2 Tl1 O2 . 2_546 73.8(2) ?
O2 Tl1 O2 2_556 2_546 83.2(2) ?
O1 Tl1 O2 . 2_546 91.3(2) ?
O2 Tl1 O3 . 4_566 119.2(2) ?
O2 Tl1 O3 2_556 4_566 164.3(2) ?
O1 Tl1 O3 . 4_566 60.21(19) ?
O2 Tl1 O3 2_546 4_566 104.50(19) ?
O2 Tl1 O1 . 1_565 67.2(2) ?
O2 Tl1 O1 2_556 1_565 82.28(19) ?
O1 Tl1 O1 . 1_565 73.70(16) ?
O2 Tl1 O1 2_546 1_565 140.56(18) ?
O3 Tl1 O1 4_566 1_565 99.15(19) ?
O2 Tl1 O3 . 4_576 119.6(2) ?
O2 Tl1 O3 2_556 4_576 101.3(2) ?
O1 Tl1 O3 . 4_576 94.4(2) ?
O2 Tl1 O3 2_546 4_576 166.55(18) ?
O3 Tl1 O3 4_566 4_576 68.20(17) ?
O1 Tl1 O3 1_565 4_576 52.89(17) ?
Tl1 O2 Tl1 . 2_546 106.8(2) ?
C1 O2 Tl1 . 2_556 129.1(6) n
Tl1 O2 Tl1 . 2_556 103.4(2) ?
Tl1 O2 Tl1 2_546 2_556 83.2(2) ?
C1 O2 Tl1 . 1_545 91.8(5) n
Tl1 O2 Tl1 . 1_545 57.29(13) ?
Tl1 O2 Tl1 2_546 1_545 67.75(13) ?
Tl1 O2 Tl1 2_556 1_545 134.9(2) ?
C1 O2 Tl1 . 1_565 123.5(6) n
Tl1 O2 Tl1 . 1_565 54.51(12) ?
Tl1 O2 Tl1 2_546 1_565 133.3(2) ?
Tl1 O2 Tl1 2_556 1_565 64.69(12) ?
Tl1 O2 Tl1 1_545 1_565 111.80(14) ?
N1 O1 Tl1 . . 115.8(5) ?
N1 O1 Tl1 . 1_545 124.6(6) ?
Tl1 O1 Tl1 . 1_545 73.70(15) ?
N1 O1 Tl1 . 2_546 69.9(5) ?
Tl1 O1 Tl1 . 2_546 67.89(16) ?
Tl1 O1 Tl1 1_545 2_546 64.47(13) ?
N2 O3 N3 . . 110.1(8) ?
N2 O3 Tl1 . 4_565 112.7(6) ?
N3 O3 Tl1 . 4_565 108.2(5) ?
N2 O3 Tl1 . 4_575 107.8(5) ?
N3 O3 Tl1 . 4_575 139.7(5) ?
Tl1 O3 Tl1 4_565 4_575 68.20(17) ?
N2 O3 Tl1 . 2_556 29.7(5) ?
N3 O3 Tl1 . 2_556 137.7(5) ?
Tl1 O3 Tl1 4_565 2_556 103.6(2) ?
Tl1 O3 Tl1 4_575 2_556 78.16(14) ?
N2 O3 Tl1 . 2_546 36.6(5) ?
N3 O3 Tl1 . 2_546 111.1(5) ?
Tl1 O3 Tl1 4_565 2_546 78.51(15) ?
Tl1 O3 Tl1 4_575 2_546 107.4(2) ?
Tl1 O3 Tl1 2_556 2_546 49.53(8) ?
C2 N2 O3 . . 107.0(8) ?
C1 N1 O1 . . 110.6(7) ?
O2 C1 N1 . . 129.9(8) ?
O2 C1 C2 . . 118.9(9) ?
N1 C1 C2 . . 111.1(7) ?
C3 N4 H4A . . 105.2 ?
C3 N4 H4B . . 111.1 ?
H4A N4 H4B . . 121.6 ?
C3 N3 O3 . . 105.6(6) ?
N2 C2 C3 . . 109.7(8) ?
N2 C2 C1 . . 120.8(8) ?
C3 C2 C1 . . 129.3(9) ?
N3 C3 N4 . . 124.0(7) ?
N3 C3 C2 . . 107.6(8) ?
N4 C3 C2 . . 128.3(8) ?

loop_
_geom_bond_atom_site_label_1
_geom_bond_atom_site_label_2
_geom_bond_site_symmetry_2
_geom_bond_distance
_geom_bond_publ_flag
Tl1 O2 . 2.537(7) ?
Tl1 O2 2_556 2.761(7) ?
Tl1 O1 . 2.814(7) ?
Tl1 O2 2_546 2.880(7) ?
Tl1 O3 4_566 3.219(8) ?
Tl1 N2 2_546 3.289(9) ?
Tl1 C1 2_556 3.291(9) n
Tl1 O1 1_565 3.385(7) ?
Tl1 C1 . 3.387(8) n
Tl1 O3 4_576 3.453(8) ?
O2 C1 . 1.275(11) ?
O1 N1 . 1.412(9) ?
O3 N2 . 1.365(11) ?
O3 N3 . 1.419(11) ?
N2 C2 . 1.304(14) ?
N1 C1 . 1.314(12) ?
C1 C2 . 1.497(11) ?
N4 C3 . 1.360(13) ?
N4 H4A . 0.9324 ?
N4 H4B . 1.0077 ?
N3 C3 . 1.329(11) ?
C2 C3 . 1.437(11) ?

loop_
_geom_hbond_atom_site_label_D
_geom_hbond_atom_site_label_H
_geom_hbond_atom_site_label_A
_geom_hbond_site_symmetry_A
_geom_hbond_distance_DH
_geom_hbond_distance_HA
_geom_hbond_distance_DA
_geom_hbond_angle_DHA
_geom_hbond_publ_flag
N4 H4A N3 3_656 0.93 2.23 3.156(10) 169.4 yes
N4 H4B N1 2_646 1.01 2.65 3.256(13) 118.4 yes

loop_
_geom_torsion_atom_site_label_1
_geom_torsion_atom_site_label_2
_geom_torsion_atom_site_label_3
_geom_torsion_atom_site_label_4
_geom_torsion_site_symmetry_1
_geom_torsion_site_symmetry_4
_geom_torsion
N3 O3 N2 C2 . . -0.1(10)
Tl1 O3 N2 C2 4_565 . 120.8(7)
Tl1 O3 N2 C2 4_575 . -166.0(6)
Tl1 O3 N2 C2 2_556 . -161.9(14)
Tl1 O3 N2 C2 2_546 . 98.6(9)
N3 O3 N2 Tl1 . 2_556 161.8(7)
Tl1 O3 N2 Tl1 4_565 2_556 -77.3(8)
Tl1 O3 N2 Tl1 4_575 2_556 -4.1(10)
Tl1 O3 N2 Tl1 2_546 2_556 -99.5(12)
N3 O3 N2 Tl1 . 2_546 -98.7(9)
Tl1 O3 N2 Tl1 4_565 2_546 22.2(9)
Tl1 O3 N2 Tl1 4_575 2_546 95.4(6)
Tl1 O3 N2 Tl1 2_556 2_546 99.5(12)
N3 O3 N2 Tl1 . 4_565 -120.9(7)
Tl1 O3 N2 Tl1 4_575 4_565 73.2(4)
Tl1 O3 N2 Tl1 2_556 4_565 77.3(8)
Tl1 O3 N2 Tl1 2_546 4_565 -22.2(9)
N3 O3 N2 Tl1 . 4_575 165.9(8)
Tl1 O3 N2 Tl1 4_565 4_575 -73.2(4)
Tl1 O3 N2 Tl1 2_556 4_575 4.1(10)
Tl1 O3 N2 Tl1 2_546 4_575 -95.4(6)
Tl1 O1 N1 C1 . . -13.7(9)
Tl1 O1 N1 C1 1_545 . 73.8(9)
Tl1 O1 N1 C1 2_546 . 37.9(6)
Tl1 O1 N1 Tl1 1_545 . 87.4(6)
Tl1 O1 N1 Tl1 2_546 . 51.6(4)
Tl1 O1 N1 Tl1 . 2_546 -51.6(4)
Tl1 O1 N1 Tl1 1_545 2_546 35.9(5)
Tl1 O1 N1 Tl1 . 1_545 -87.4(6)
Tl1 O1 N1 Tl1 2_546 1_545 -35.9(5)
Tl1 O2 C1 N1 . . 13.2(13)
Tl1 O2 C1 N1 2_546 . -106.2(10)
Tl1 O2 C1 N1 2_556 . 162.0(7)
Tl1 O2 C1 N1 1_545 . -38.7(10)
Tl1 O2 C1 N1 1_565 . 79.1(11)
Tl1 O2 C1 C2 . . -170.2(6)
Tl1 O2 C1 C2 2_546 . 70.4(8)
Tl1 O2 C1 C2 2_556 . -21.4(12)
Tl1 O2 C1 C2 1_545 . 137.9(7)
Tl1 O2 C1 C2 1_565 . -104.3(8)
Tl1 O2 C1 Tl1 . 2_546 119.5(6)
Tl1 O2 C1 Tl1 2_556 2_546 -91.7(7)
Tl1 O2 C1 Tl1 1_545 2_546 67.6(2)
Tl1 O2 C1 Tl1 1_565 2_546 -174.7(6)
Tl1 O2 C1 Tl1 2_546 . -119.5(6)
Tl1 O2 C1 Tl1 2_556 . 148.8(10)
Tl1 O2 C1 Tl1 1_545 . -51.9(4)
Tl1 O2 C1 Tl1 1_565 . 65.8(5)
Tl1 O2 C1 Tl1 . 2_556 -148.8(10)
Tl1 O2 C1 Tl1 2_546 2_556 91.7(7)
Tl1 O2 C1 Tl1 1_545 2_556 159.3(7)
Tl1 O2 C1 Tl1 1_565 2_556 -82.9(6)
Tl1 O2 C1 Tl1 . 1_545 51.9(4)
Tl1 O2 C1 Tl1 2_546 1_545 -67.6(2)
Tl1 O2 C1 Tl1 2_556 1_545 -159.3(7)
Tl1 O2 C1 Tl1 1_565 1_545 117.8(5)
O1 N1 C1 O2 . . 1.8(14)
Tl1 N1 C1 O2 . . -8.4(9)
Tl1 N1 C1 O2 2_546 . 69.4(9)
Tl1 N1 C1 O2 1_545 . 40.0(11)
O1 N1 C1 C2 . . -175.0(8)
Tl1 N1 C1 C2 . . 174.8(8)
Tl1 N1 C1 C2 2_546 . -107.4(9)
Tl1 N1 C1 C2 1_545 . -136.8(6)
O1 N1 C1 Tl1 . 2_546 -67.6(9)
Tl1 N1 C1 Tl1 . 2_546 -77.8(4)
Tl1 N1 C1 Tl1 1_545 2_546 -29.4(5)
O1 N1 C1 Tl1 . . 10.2(7)
Tl1 N1 C1 Tl1 2_546 . 77.8(4)
Tl1 N1 C1 Tl1 1_545 . 48.4(2)
O1 N1 C1 Tl1 . 2_556 36(2)
Tl1 N1 C1 Tl1 . 2_556 26.0(17)
Tl1 N1 C1 Tl1 2_546 2_556 103.8(19)
Tl1 N1 C1 Tl1 1_545 2_556 74.4(19)
O1 N1 C1 Tl1 . 1_545 -38.2(6)
Tl1 N1 C1 Tl1 . 1_545 -48.4(2)
Tl1 N1 C1 Tl1 2_546 1_545 29.4(5)
N2 O3 N3 C3 . . -0.6(10)
Tl1 O3 N3 C3 4_565 . -124.1(6)
Tl1 O3 N3 C3 4_575 . 158.3(6)
Tl1 O3 N3 C3 2_556 . 12.7(11)
Tl1 O3 N3 C3 2_546 . -39.7(8)
N2 O3 N3 Tl1 . 4_565 123.5(7)
Tl1 O3 N3 Tl1 4_575 4_565 -77.5(7)
Tl1 O3 N3 Tl1 2_556 4_565 136.8(8)
Tl1 O3 N3 Tl1 2_546 4_565 84.4(3)
N2 O3 N3 Tl1 . 4_575 -158.9(12)
Tl1 O3 N3 Tl1 4_565 4_575 77.5(7)
Tl1 O3 N3 Tl1 2_556 4_575 -145.6(13)
Tl1 O3 N3 Tl1 2_546 4_575 161.9(10)
O3 N2 C2 C3 . . 0.7(11)
Tl1 N2 C2 C3 2_556 . -166.4(6)
Tl1 N2 C2 C3 2_546 . 131.4(7)
Tl1 N2 C2 C3 4_565 . 52.0(10)
Tl1 N2 C2 C3 4_575 . -29(2)
O3 N2 C2 C1 . . -175.4(8)
Tl1 N2 C2 C1 2_556 . 17.5(11)
Tl1 N2 C2 C1 2_546 . -44.7(8)
Tl1 N2 C2 C1 4_565 . -124.2(7)
Tl1 N2 C2 C1 4_575 . 154.6(11)
O3 N2 C2 Tl1 . 2_546 -130.7(7)
Tl1 N2 C2 Tl1 2_556 2_546 62.2(4)
Tl1 N2 C2 Tl1 4_565 2_546 -79.4(5)
Tl1 N2 C2 Tl1 4_575 2_546 -160.6(16)
O3 N2 C2 Tl1 . 2_556 167.1(9)
Tl1 N2 C2 Tl1 2_546 2_556 -62.2(4)
Tl1 N2 C2 Tl1 4_565 2_556 -141.7(8)
Tl1 N2 C2 Tl1 4_575 2_556 137.1(18)
O2 C1 C2 N2 . . -1.5(14)
N1 C1 C2 N2 . . 175.7(9)
Tl1 C1 C2 N2 2_546 . 48.9(9)
Tl1 C1 C2 N2 . . -18(2)
Tl1 C1 C2 N2 2_556 . -13.9(9)
Tl1 C1 C2 N2 1_545 . 95.3(11)
O2 C1 C2 C3 . . -176.8(9)
N1 C1 C2 C3 . . 0.4(14)
Tl1 C1 C2 C3 2_546 . -126.4(9)
Tl1 C1 C2 C3 . . 166.8(11)
Tl1 C1 C2 C3 2_556 . 170.8(10)
Tl1 C1 C2 C3 1_545 . -80.0(13)
O2 C1 C2 Tl1 . 2_546 -50.4(7)
N1 C1 C2 Tl1 . 2_546 126.8(8)
Tl1 C1 C2 Tl1 . 2_546 -66.7(14)
Tl1 C1 C2 Tl1 2_556 2_546 -62.78(17)
Tl1 C1 C2 Tl1 1_545 2_546 46.4(7)
O2 C1 C2 Tl1 . 2_556 12.4(7)
N1 C1 C2 Tl1 . 2_556 -170.4(8)
Tl1 C1 C2 Tl1 2_546 2_556 62.78(17)
Tl1 C1 C2 Tl1 . 2_556 -3.9(14)
Tl1 C1 C2 Tl1 1_545 2_556 109.2(8)
O3 N3 C3 N4 . . -176.4(8)
Tl1 N3 C3 N4 4_565 . 130.2(8)
Tl1 N3 C3 N4 4_575 . -162.5(7)
O3 N3 C3 C2 . . 1.0(10)
Tl1 N3 C3 C2 4_565 . -52.4(10)
Tl1 N3 C3 C2 4_575 . 14.8(11)
Tl1 N4 C3 N3 2_646 . 29.1(18)
Tl1 N4 C3 C2 2_646 . -147.8(9)
N2 C2 C3 N3 . . -1.1(11)
C1 C2 C3 N3 . . 174.6(9)
Tl1 C2 C3 N3 2_546 . 85.0(10)
Tl1 C2 C3 N3 2_556 . -27.9(19)
N2 C2 C3 N4 . . 176.1(9)
C1 C2 C3 N4 . . -8.2(16)
Tl1 C2 C3 N4 2_546 . -97.8(11)
Tl1 C2 C3 N4 2_556 . 149.3(12)

_cod_database_fobs_code 2243275
